data_7720284
loop_
_publ_author_name
'Eilers, Marcel'
'Geik, Dennis'
'Schmidtmann, Marc'
'Doye, Sven'
'Beckhaus, R&#xfc;diger'

_publ_section_title
;
 Expanding the reactivity of Rosenthal's reagent to cyclopropenes and
 allenes.
;
_journal_issue 13
_journal_name_full 'Dalton transactions (Cambridge, England : 2003)'
_journal_page_first 5151
_journal_page_last 5160
_journal_paper_doi 10.1039/d6dt00059b
_journal_volume 55
_journal_year 2026
_chemical_formula_structural Ti(C5H5)2(C24H19Cl)
_chemical_formula_sum 'C34 H29 Cl Ti'
_chemical_formula_weight 520.92
_space_group_crystal_system monoclinic
_space_group_IT_number 14
_space_group_name_Hall '-P 2ybc'
_space_group_name_H-M_alt 'P 1 21/c 1'
_atom_sites_solution_hydrogens difmap
_atom_sites_solution_primary direct
_atom_sites_solution_secondary difmap
_audit_creation_method SHELXL-2019/3
_audit_update_record
;
2025-06-12 deposited with the CCDC.	2026-02-18 downloaded from the CCDC.
;
_cell_angle_alpha 90
_cell_angle_beta 94.2446(12)
_cell_angle_gamma 90
_cell_formula_units_Z 4
_cell_length_a 18.8218(5)
_cell_length_b 16.4998(5)
_cell_length_c 8.2891(2)
_cell_measurement_reflns_used 9948
_cell_measurement_temperature 100(2)
_cell_measurement_theta_max 74.59
_cell_measurement_theta_min 3.57
_cell_volume 2567.17(12)
_computing_cell_refinement 'Bruker SAINT V8.40B'
_computing_data_collection 'Bruker APEX3'
_computing_data_reduction 'Bruker SAINT V8.40B'
_computing_structure_refinement 'SHELXL-2019/2 (Sheldrick, 2019)'
_computing_structure_solution 'SHELXS-2013/1 (Sheldrick, 2013)'
_diffrn_ambient_temperature 100(2)
_diffrn_measured_fraction_theta_full 1.000
_diffrn_measured_fraction_theta_max 1.000
_diffrn_measurement_device_type 'Bruker Photon III CPAD'
_diffrn_measurement_method '\f and \w scans'
_diffrn_radiation_type CuK\a
_diffrn_radiation_wavelength 1.54178
_diffrn_reflns_av_R_equivalents 0.0480
_diffrn_reflns_av_unetI/netI 0.0301
_diffrn_reflns_Laue_measured_fraction_full 1.000
_diffrn_reflns_Laue_measured_fraction_max 1.000
_diffrn_reflns_limit_h_max 23
_diffrn_reflns_limit_h_min -23
_diffrn_reflns_limit_k_max 20
_diffrn_reflns_limit_k_min -19
_diffrn_reflns_limit_l_max 10
_diffrn_reflns_limit_l_min -10
_diffrn_reflns_number 39685
_diffrn_reflns_point_group_measured_fraction_full 1.000
_diffrn_reflns_point_group_measured_fraction_max 1.000
_diffrn_reflns_theta_full 67.679
_diffrn_reflns_theta_max 74.479
_diffrn_reflns_theta_min 2.354
_diffrn_source 'I\mS microfocus'
_exptl_absorpt_coefficient_mu 3.929
_exptl_absorpt_correction_T_max 1.0000
_exptl_absorpt_correction_T_min 0.7564
_exptl_absorpt_correction_type multi-scan
_exptl_absorpt_process_details 'SADABS-2016/2 (Sheldrick)'
_exptl_crystal_colour 'dark red'
_exptl_crystal_density_diffrn 1.348
_exptl_crystal_description plate
_exptl_crystal_F_000 1088
_exptl_crystal_size_max 0.110
_exptl_crystal_size_mid 0.070
_exptl_crystal_size_min 0.020
_refine_diff_density_max 0.311
_refine_diff_density_min -0.432
_refine_diff_density_rms 0.054
_refine_ls_extinction_method none
_refine_ls_goodness_of_fit_ref 1.084
_refine_ls_hydrogen_treatment constr
_refine_ls_matrix_type full
_refine_ls_number_parameters 326
_refine_ls_number_reflns 5255
_refine_ls_number_restraints 0
_refine_ls_restrained_S_all 1.084
_refine_ls_R_factor_all 0.0346
_refine_ls_R_factor_gt 0.0330
_refine_ls_shift/su_max 0.001
_refine_ls_shift/su_mean 0.000
_refine_ls_structure_factor_coef Fsqd
_refine_ls_weighting_details 'w=1/[\s^2^(Fo^2^)+(0.0500P)^2^+1.0000P] where P=(Fo^2^+2Fc^2^)/3'
_refine_ls_weighting_scheme calc
_refine_ls_wR_factor_gt 0.0889
_refine_ls_wR_factor_ref 0.0902
_reflns_Friedel_coverage 0.000
_reflns_number_gt 5005
_reflns_number_total 5255
_reflns_threshold_expression 'I > 2\s(I)'
_cod_data_source_file d6dt00059b2.cif
_cod_data_source_block 4d
_cod_depositor_comments 'Adding full bibliography for 7720284--7720301.cif.'
_cod_original_sg_symbol_H-M 'P 21/c'
_cod_database_code 7720284
_shelx_shelxl_version_number 2019/3
_shelx_space_group_comment
;
The symmetry employed for this shelxl refinement is uniquely defined
by the following loop, which should always be used as a source of
symmetry information in preference to the above space-group names.
They are only intended as comments.
;
_shelx_estimated_absorpt_t_min 0.672
_shelx_estimated_absorpt_t_max 0.926

loop_
_space_group_symop_operation_xyz
'x, y, z'
'-x, y+1/2, -z+1/2'
'-x, -y, -z'
'x, -y-1/2, z-1/2'

loop_
_atom_site_label
_atom_site_type_symbol
_atom_site_fract_x
_atom_site_fract_y
_atom_site_fract_z
_atom_site_U_iso_or_equiv
_atom_site_adp_type
_atom_site_occupancy
_atom_site_site_symmetry_order
_atom_site_calc_flag
_atom_site_refinement_flags_posn
_atom_site_refinement_flags_adp
_atom_site_refinement_flags_occupancy
_atom_site_disorder_assembly
_atom_site_disorder_group
Ti1 Ti 0.19120(2) 0.53201(2) 0.52124(3) 0.01236(9) Uani 1 1 d . . . . .
Cl1 Cl 0.64199(2) 0.28590(2) 0.96402(5) 0.02922(11) Uani 1 1 d . . . . .
C1 C 0.17977(9) 0.61068(9) 0.27271(18) 0.0228(3) Uani 1 1 d . . . . .
H1 H 0.190715 0.587671 0.172452 0.027 Uiso 1 1 calc R U . . .
C2 C 0.22726(8) 0.65274(9) 0.38045(18) 0.0211(3) Uani 1 1 d . . . . .
H2 H 0.276083 0.662922 0.366288 0.025 Uiso 1 1 calc R U . . .
C3 C 0.19011(9) 0.67735(9) 0.51345(18) 0.0241(3) Uani 1 1 d . . . . .
H3 H 0.209417 0.706713 0.605056 0.029 Uiso 1 1 calc R U . . .
C4 C 0.11915(9) 0.65056(9) 0.4862(2) 0.0270(3) Uani 1 1 d . . . . .
H4 H 0.081904 0.659452 0.555451 0.032 Uiso 1 1 calc R U . . .
C5 C 0.11315(8) 0.60838(9) 0.3385(2) 0.0256(3) Uani 1 1 d . . . . .
H5 H 0.071383 0.582808 0.291491 0.031 Uiso 1 1 calc R U . . .
C6 C 0.21101(9) 0.43099(10) 0.72892(18) 0.0270(3) Uani 1 1 d . . . . .
H6 H 0.238357 0.383818 0.711507 0.032 Uiso 1 1 calc R U . . .
C7 C 0.13738(9) 0.43869(10) 0.69567(17) 0.0233(3) Uani 1 1 d . . . . .
H7 H 0.106122 0.397756 0.651909 0.028 Uiso 1 1 calc R U . . .
C8 C 0.11767(8) 0.51779(10) 0.73842(18) 0.0229(3) Uani 1 1 d . . . . .
H8 H 0.070931 0.539839 0.727717 0.027 Uiso 1 1 calc R U . . .
C9 C 0.17985(9) 0.55828(10) 0.79996(17) 0.0268(3) Uani 1 1 d . . . . .
H9 H 0.182398 0.612292 0.839667 0.032 Uiso 1 1 calc R U . . .
C10 C 0.23753(9) 0.50438(12) 0.79207(17) 0.0292(4) Uani 1 1 d . . . . .
H10 H 0.285978 0.515920 0.824097 0.035 Uiso 1 1 calc R U . . .
C11 C 0.17061(7) 0.43627(8) 0.35562(15) 0.0131(3) Uani 1 1 d . . . . .
C12 C 0.24041(7) 0.42985(8) 0.33148(15) 0.0127(2) Uani 1 1 d . . . . .
C13 C 0.10899(7) 0.39840(8) 0.26729(16) 0.0140(3) Uani 1 1 d . . . . .
C14 C 0.08321(7) 0.42933(8) 0.11707(16) 0.0167(3) Uani 1 1 d . . . . .
H14 H 0.105862 0.475040 0.073711 0.020 Uiso 1 1 calc R U . . .
C15 C 0.02523(8) 0.39452(9) 0.03029(18) 0.0203(3) Uani 1 1 d . . . . .
H15 H 0.008454 0.416863 -0.071094 0.024 Uiso 1 1 calc R U . . .
C16 C -0.00852(7) 0.32734(9) 0.09023(18) 0.0199(3) Uani 1 1 d . . . . .
H16 H -0.048543 0.303909 0.031109 0.024 Uiso 1 1 calc R U . . .
C17 C 0.01700(8) 0.29485(9) 0.23767(18) 0.0205(3) Uani 1 1 d . . . . .
H17 H -0.004961 0.248002 0.278331 0.025 Uiso 1 1 calc R U . . .
C18 C 0.07447(7) 0.33025(8) 0.32653(17) 0.0177(3) Uani 1 1 d . . . . .
H18 H 0.090580 0.308072 0.428513 0.021 Uiso 1 1 calc R U . . .
C19 C 0.27227(7) 0.37943(8) 0.20498(15) 0.0120(2) Uani 1 1 d . . . . .
C20 C 0.23497(7) 0.31672(8) 0.12179(16) 0.0147(3) Uani 1 1 d . . . . .
H20 H 0.188143 0.303622 0.148746 0.018 Uiso 1 1 calc R U . . .
C21 C 0.26529(7) 0.27350(8) 0.00083(16) 0.0159(3) Uani 1 1 d . . . . .
H21 H 0.239061 0.231189 -0.053713 0.019 Uiso 1 1 calc R U . . .
C22 C 0.33379(8) 0.29147(8) -0.04151(16) 0.0169(3) Uani 1 1 d . . . . .
H22 H 0.353890 0.262853 -0.126553 0.020 Uiso 1 1 calc R U . . .
C23 C 0.37217(7) 0.35179(9) 0.04243(17) 0.0173(3) Uani 1 1 d . . . . .
H23 H 0.419275 0.363952 0.016137 0.021 Uiso 1 1 calc R U . . .
C24 C 0.34207(7) 0.39467(8) 0.16515(16) 0.0155(3) Uani 1 1 d . . . . .
H24 H 0.369436 0.435057 0.222964 0.019 Uiso 1 1 calc R U . . .
C25 C 0.29064(7) 0.48511(8) 0.43661(16) 0.0132(2) Uani 1 1 d . . . . .
H25 H 0.312371 0.526491 0.367135 0.016 Uiso 1 1 calc R U . . .
C26 C 0.34699(7) 0.44303(8) 0.53702(15) 0.0137(3) Uani 1 1 d . . . . .
H26 H 0.341342 0.386331 0.551400 0.016 Uiso 1 1 calc R U . . .
C27 C 0.40592(7) 0.47737(8) 0.61058(16) 0.0138(3) Uani 1 1 d . . . . .
C28 C 0.46167(7) 0.42870(8) 0.70083(15) 0.0137(3) Uani 1 1 d . . . . .
C29 C 0.46788(7) 0.34426(8) 0.67998(17) 0.0168(3) Uani 1 1 d . . . . .
H29 H 0.434216 0.317057 0.608050 0.020 Uiso 1 1 calc R U . . .
C30 C 0.52179(8) 0.29982(9) 0.76157(18) 0.0196(3) Uani 1 1 d . . . . .
H30 H 0.524673 0.242872 0.746525 0.023 Uiso 1 1 calc R U . . .
C31 C 0.57143(7) 0.33949(9) 0.86538(18) 0.0190(3) Uani 1 1 d . . . . .
C32 C 0.56722(7) 0.42220(9) 0.89038(18) 0.0194(3) Uani 1 1 d . . . . .
H32 H 0.601091 0.448871 0.962650 0.023 Uiso 1 1 calc R U . . .
C33 C 0.51256(7) 0.46568(8) 0.80795(17) 0.0163(3) Uani 1 1 d . . . . .
H33 H 0.509746 0.522481 0.825103 0.020 Uiso 1 1 calc R U . . .
C34 C 0.41639(8) 0.56821(8) 0.60581(18) 0.0200(3) Uani 1 1 d . . . . .
H34A H 0.388560 0.590713 0.511688 0.030 Uiso 1 1 calc R U . . .
H34B H 0.466973 0.580347 0.597807 0.030 Uiso 1 1 calc R U . . .
H34C H 0.400407 0.592415 0.704841 0.030 Uiso 1 1 calc R U . . .

loop_
_atom_site_aniso_label
_atom_site_aniso_U_11
_atom_site_aniso_U_22
_atom_site_aniso_U_33
_atom_site_aniso_U_23
_atom_site_aniso_U_13
_atom_site_aniso_U_12
Ti1 0.01503(14) 0.01191(14) 0.01004(13) -0.00046(8) 0.00016(9) 0.00251(8)
Cl1 0.02150(19) 0.0258(2) 0.0390(2) 0.01008(15) -0.00682(15) 0.00577(13)
C1 0.0399(9) 0.0130(6) 0.0149(6) 0.0024(5) -0.0018(6) 0.0042(6)
C2 0.0239(7) 0.0134(6) 0.0259(7) 0.0049(6) 0.0009(6) 0.0014(5)
C3 0.0377(9) 0.0127(7) 0.0212(7) -0.0032(5) -0.0026(6) 0.0034(6)
C4 0.0301(8) 0.0189(7) 0.0329(8) 0.0062(6) 0.0078(6) 0.0127(6)
C5 0.0255(8) 0.0177(7) 0.0314(8) 0.0067(6) -0.0127(6) 0.0023(6)
C6 0.0360(9) 0.0309(8) 0.0152(7) 0.0119(6) 0.0094(6) 0.0147(7)
C7 0.0328(8) 0.0231(7) 0.0149(6) 0.0035(6) 0.0086(6) -0.0009(6)
C8 0.0259(8) 0.0266(8) 0.0170(7) 0.0031(6) 0.0082(6) 0.0070(6)
C9 0.0412(9) 0.0282(8) 0.0116(6) -0.0038(6) 0.0060(6) -0.0015(7)
C10 0.0269(8) 0.0504(11) 0.0098(6) 0.0069(7) -0.0020(6) 0.0014(7)
C11 0.0175(6) 0.0113(6) 0.0103(6) 0.0013(5) 0.0009(5) 0.0014(5)
C12 0.0173(6) 0.0100(6) 0.0106(6) 0.0014(5) -0.0006(5) -0.0004(5)
C13 0.0145(6) 0.0133(6) 0.0146(6) -0.0024(5) 0.0034(5) 0.0023(5)
C14 0.0187(7) 0.0145(6) 0.0166(6) 0.0004(5) -0.0003(5) -0.0010(5)
C15 0.0213(7) 0.0199(7) 0.0189(7) -0.0023(5) -0.0032(5) 0.0014(5)
C16 0.0152(6) 0.0207(7) 0.0238(7) -0.0098(6) 0.0021(5) -0.0025(5)
C17 0.0219(7) 0.0165(6) 0.0242(7) -0.0036(6) 0.0095(6) -0.0053(5)
C18 0.0210(7) 0.0156(6) 0.0169(6) 0.0002(5) 0.0045(5) -0.0003(5)
C19 0.0157(6) 0.0095(6) 0.0107(5) 0.0026(5) 0.0000(5) 0.0018(5)
C20 0.0154(6) 0.0129(6) 0.0158(6) 0.0000(5) 0.0007(5) 0.0002(5)
C21 0.0194(7) 0.0125(6) 0.0155(6) -0.0014(5) -0.0011(5) 0.0005(5)
C22 0.0219(7) 0.0148(6) 0.0143(6) -0.0006(5) 0.0039(5) 0.0036(5)
C23 0.0167(6) 0.0176(6) 0.0180(6) 0.0010(5) 0.0048(5) -0.0003(5)
C24 0.0181(6) 0.0129(6) 0.0155(6) 0.0003(5) 0.0007(5) -0.0020(5)
C25 0.0149(6) 0.0122(6) 0.0124(6) -0.0011(5) 0.0008(5) 0.0002(5)
C26 0.0162(6) 0.0114(6) 0.0135(6) -0.0010(5) 0.0015(5) 0.0012(5)
C27 0.0161(6) 0.0126(6) 0.0128(6) -0.0007(5) 0.0014(5) 0.0007(5)
C28 0.0140(6) 0.0143(6) 0.0132(6) 0.0005(5) 0.0028(5) -0.0006(5)
C29 0.0169(6) 0.0153(6) 0.0182(6) -0.0017(5) 0.0005(5) -0.0010(5)
C30 0.0212(7) 0.0136(6) 0.0242(7) 0.0011(5) 0.0035(6) 0.0022(5)
C31 0.0148(6) 0.0199(7) 0.0221(7) 0.0063(6) 0.0002(5) 0.0032(5)
C32 0.0169(7) 0.0197(7) 0.0209(7) 0.0016(5) -0.0031(5) -0.0019(5)
C33 0.0169(7) 0.0144(6) 0.0176(6) 0.0004(5) 0.0003(5) -0.0014(5)
C34 0.0223(7) 0.0130(7) 0.0239(7) 0.0003(5) -0.0040(5) -0.0008(5)

loop_
_atom_type_symbol
_atom_type_description
_atom_type_scat_dispersion_real
_atom_type_scat_dispersion_imag
_atom_type_scat_source
C C 0.0181 0.0091 'International Tables Vol C Tables 4.2.6.8 and 6.1.1.4'
H H 0.0000 0.0000 'International Tables Vol C Tables 4.2.6.8 and 6.1.1.4'
Cl Cl 0.3639 0.7018 'International Tables Vol C Tables 4.2.6.8 and 6.1.1.4'
Ti Ti 0.2191 1.8069 'International Tables Vol C Tables 4.2.6.8 and 6.1.1.4'

loop_
_geom_angle_atom_site_label_1
_geom_angle_atom_site_label_2
_geom_angle_atom_site_label_3
_geom_angle
_geom_angle_site_symmetry_1
_geom_angle_site_symmetry_3
_geom_angle_publ_flag
C11 Ti1 C25 69.32(5) . . ?
C11 Ti1 C8 109.37(5) . . ?
C25 Ti1 C8 140.57(5) . . ?
C11 Ti1 C9 138.07(5) . . ?
C25 Ti1 C9 121.12(6) . . ?
C8 Ti1 C9 34.62(6) . . ?
C11 Ti1 C4 117.34(6) . . ?
C25 Ti1 C4 137.98(5) . . ?
C8 Ti1 C4 79.31(5) . . ?
C9 Ti1 C4 82.98(6) . . ?
C11 Ti1 C7 81.11(5) . . ?
C25 Ti1 C7 112.16(5) . . ?
C8 Ti1 C7 34.51(5) . . ?
C9 Ti1 C7 57.06(6) . . ?
C4 Ti1 C7 109.85(6) . . ?
C11 Ti1 C5 84.70(5) . . ?
C25 Ti1 C5 118.92(6) . . ?
C8 Ti1 C5 99.67(6) . . ?
C9 Ti1 C5 115.14(6) . . ?
C4 Ti1 C5 34.23(6) . . ?
C7 Ti1 C5 117.08(6) . . ?
C11 Ti1 C10 120.31(6) . . ?
C25 Ti1 C10 88.42(5) . . ?
C8 Ti1 C10 57.25(6) . . ?
C9 Ti1 C10 34.37(6) . . ?
C4 Ti1 C10 115.80(6) . . ?
C7 Ti1 C10 56.65(6) . . ?
C5 Ti1 C10 149.31(6) . . ?
C11 Ti1 C3 136.90(5) . . ?
C25 Ti1 C3 110.53(5) . . ?
C8 Ti1 C3 96.63(5) . . ?
C9 Ti1 C3 80.94(6) . . ?
C4 Ti1 C3 34.26(6) . . ?
C7 Ti1 C3 131.11(5) . . ?
C5 Ti1 C3 56.79(5) . . ?
C10 Ti1 C3 102.57(6) . . ?
C11 Ti1 C6 87.60(5) . . ?
C25 Ti1 C6 83.88(5) . . ?
C8 Ti1 C6 56.93(5) . . ?
C9 Ti1 C6 56.69(6) . . ?
C4 Ti1 C6 135.40(5) . . ?
C7 Ti1 C6 33.92(6) . . ?
C5 Ti1 C6 150.98(6) . . ?
C10 Ti1 C6 33.85(6) . . ?
C3 Ti1 C6 135.44(5) . . ?
C11 Ti1 C2 110.22(5) . . ?
C25 Ti1 C2 81.96(5) . . ?
C8 Ti1 C2 130.35(5) . . ?
C9 Ti1 C2 111.46(6) . . ?
C4 Ti1 C2 56.35(5) . . ?
C7 Ti1 C2 164.80(5) . . ?
C5 Ti1 C2 56.22(5) . . ?
C10 Ti1 C2 120.77(6) . . ?
C3 Ti1 C2 33.90(5) . . ?
C6 Ti1 C2 151.35(6) . . ?
C11 Ti1 C1 81.25(5) . . ?
C25 Ti1 C1 86.63(5) . . ?
C8 Ti1 C1 132.75(5) . . ?
C9 Ti1 C1 135.89(5) . . ?
C4 Ti1 C1 56.30(5) . . ?
C7 Ti1 C1 147.39(6) . . ?
C5 Ti1 C1 33.87(6) . . ?
C10 Ti1 C1 154.24(6) . . ?
C3 Ti1 C1 56.18(5) . . ?
C6 Ti1 C1 167.37(5) . . ?
C2 Ti1 C1 33.47(5) . . ?
C2 C1 C5 108.17(13) . . ?
C2 C1 Ti1 73.25(8) . . ?
C5 C1 Ti1 71.46(8) . . ?
C2 C1 H1 125.9 . . ?
C5 C1 H1 125.9 . . ?
Ti1 C1 H1 121.1 . . ?
C1 C2 C3 108.17(14) . . ?
C1 C2 Ti1 73.27(8) . . ?
C3 C2 Ti1 71.82(9) . . ?
C1 C2 H2 125.9 . . ?
C3 C2 H2 125.9 . . ?
Ti1 C2 H2 120.7 . . ?
C2 C3 C4 107.67(14) . . ?
C2 C3 Ti1 74.28(8) . . ?
C4 C3 Ti1 72.35(9) . . ?
C2 C3 H3 126.2 . . ?
C4 C3 H3 126.2 . . ?
Ti1 C3 H3 119.1 . . ?
C5 C4 C3 108.02(14) . . ?
C5 C4 Ti1 73.05(8) . . ?
C3 C4 Ti1 73.39(9) . . ?
C5 C4 H4 126.0 . . ?
C3 C4 H4 126.0 . . ?
Ti1 C4 H4 119.4 . . ?
C1 C5 C4 107.96(14) . . ?
C1 C5 Ti1 74.68(8) . . ?
C4 C5 Ti1 72.73(9) . . ?
C1 C5 H5 126.0 . . ?
C4 C5 H5 126.0 . . ?
Ti1 C5 H5 118.5 . . ?
C10 C6 C7 108.45(14) . . ?
C10 C6 Ti1 72.52(9) . . ?
C7 C6 Ti1 72.37(8) . . ?
C10 C6 H6 125.8 . . ?
C7 C6 H6 125.8 . . ?
Ti1 C6 H6 121.1 . . ?
C6 C7 C8 108.07(15) . . ?
C6 C7 Ti1 73.71(9) . . ?
C8 C7 Ti1 71.73(9) . . ?
C6 C7 H7 126.0 . . ?
C8 C7 H7 126.0 . . ?
Ti1 C7 H7 120.4 . . ?
C7 C8 C9 107.62(14) . . ?
C7 C8 Ti1 73.76(8) . . ?
C9 C8 Ti1 73.21(8) . . ?
C7 C8 H8 126.2 . . ?
C9 C8 H8 126.2 . . ?
Ti1 C8 H8 118.8 . . ?
C10 C9 C8 107.82(15) . . ?
C10 C9 Ti1 73.42(8) . . ?
C8 C9 Ti1 72.16(8) . . ?
C10 C9 H9 126.1 . . ?
C8 C9 H9 126.1 . . ?
Ti1 C9 H9 120.1 . . ?
C6 C10 C9 108.03(15) . . ?
C6 C10 Ti1 73.63(8) . . ?
C9 C10 Ti1 72.21(8) . . ?
C6 C10 H10 126.0 . . ?
C9 C10 H10 126.0 . . ?
Ti1 C10 H10 120.0 . . ?
C12 C11 C13 129.55(12) . . ?
C12 C11 Ti1 91.22(9) . . ?
C13 C11 Ti1 138.16(9) . . ?
C11 C12 C19 126.35(12) . . ?
C11 C12 C25 115.77(11) . . ?
C19 C12 C25 117.71(11) . . ?
C11 C12 Ti1 56.57(7) . . ?
C19 C12 Ti1 171.89(9) . . ?
C25 C12 Ti1 59.33(6) . . ?
C14 C13 C18 117.65(12) . . ?
C14 C13 C11 119.92(12) . . ?
C18 C13 C11 122.42(12) . . ?
C15 C14 C13 121.24(13) . . ?
C15 C14 H14 119.4 . . ?
C13 C14 H14 119.4 . . ?
C14 C15 C16 120.58(13) . . ?
C14 C15 H15 119.7 . . ?
C16 C15 H15 119.7 . . ?
C17 C16 C15 119.09(13) . . ?
C17 C16 H16 120.5 . . ?
C15 C16 H16 120.5 . . ?
C16 C17 C18 120.60(13) . . ?
C16 C17 H17 119.7 . . ?
C18 C17 H17 119.7 . . ?
C17 C18 C13 120.82(13) . . ?
C17 C18 H18 119.6 . . ?
C13 C18 H18 119.6 . . ?
C24 C19 C20 117.42(12) . . ?
C24 C19 C12 119.76(11) . . ?
C20 C19 C12 122.82(11) . . ?
C21 C20 C19 121.12(12) . . ?
C21 C20 H20 119.4 . . ?
C19 C20 H20 119.4 . . ?
C20 C21 C22 120.71(13) . . ?
C20 C21 H21 119.6 . . ?
C22 C21 H21 119.6 . . ?
C23 C22 C21 118.94(12) . . ?
C23 C22 H22 120.5 . . ?
C21 C22 H22 120.5 . . ?
C22 C23 C24 120.40(13) . . ?
C22 C23 H23 119.8 . . ?
C24 C23 H23 119.8 . . ?
C23 C24 C19 121.33(12) . . ?
C23 C24 H24 119.3 . . ?
C19 C24 H24 119.3 . . ?
C26 C25 C12 115.32(11) . . ?
C26 C25 Ti1 125.65(9) . . ?
C12 C25 Ti1 83.50(7) . . ?
C26 C25 H25 109.8 . . ?
C12 C25 H25 109.8 . . ?
Ti1 C25 H25 109.8 . . ?
C27 C26 C25 126.19(12) . . ?
C27 C26 H26 116.9 . . ?
C25 C26 H26 116.9 . . ?
C26 C27 C28 121.91(12) . . ?
C26 C27 C34 120.55(12) . . ?
C28 C27 C34 117.53(11) . . ?
C33 C28 C29 116.76(12) . . ?
C33 C28 C27 120.76(12) . . ?
C29 C28 C27 122.45(12) . . ?
C30 C29 C28 121.81(13) . . ?
C30 C29 H29 119.1 . . ?
C28 C29 H29 119.1 . . ?
C31 C30 C29 119.22(13) . . ?
C31 C30 H30 120.4 . . ?
C29 C30 H30 120.4 . . ?
C32 C31 C30 121.00(13) . . ?
C32 C31 Cl1 118.63(11) . . ?
C30 C31 Cl1 120.36(11) . . ?
C31 C32 C33 118.92(13) . . ?
C31 C32 H32 120.5 . . ?
C33 C32 H32 120.5 . . ?
C32 C33 C28 122.29(13) . . ?
C32 C33 H33 118.9 . . ?
C28 C33 H33 118.9 . . ?
C27 C34 H34A 109.5 . . ?
C27 C34 H34B 109.5 . . ?
H34A C34 H34B 109.5 . . ?
C27 C34 H34C 109.5 . . ?
H34A C34 H34C 109.5 . . ?
H34B C34 H34C 109.5 . . ?

loop_
_geom_bond_atom_site_label_1
_geom_bond_atom_site_label_2
_geom_bond_distance
_geom_bond_site_symmetry_2
_geom_bond_publ_flag
Ti1 C11 2.1099(13) . ?
Ti1 C25 2.1882(13) . ?
Ti1 C8 2.3623(14) . ?
Ti1 C9 2.3758(14) . ?
Ti1 C4 2.3855(15) . ?
Ti1 C7 2.3884(15) . ?
Ti1 C5 2.3896(14) . ?
Ti1 C10 2.3913(14) . ?
Ti1 C3 2.3989(15) . ?
Ti1 C6 2.4055(14) . ?
Ti1 C2 2.4306(14) . ?
Ti1 C1 2.4309(14) . ?
Cl1 C31 1.7474(14) . ?
C1 C2 1.400(2) . ?
C1 C5 1.405(2) . ?
C1 H1 0.9500 . ?
C2 C3 1.408(2) . ?
C2 H2 0.9500 . ?
C3 C4 1.409(2) . ?
C3 H3 0.9500 . ?
C4 C5 1.405(2) . ?
C4 H4 0.9500 . ?
C5 H5 0.9500 . ?
C6 C10 1.397(3) . ?
C6 C7 1.399(2) . ?
C6 H6 0.9500 . ?
C7 C8 1.409(2) . ?
C7 H7 0.9500 . ?
C8 C9 1.410(2) . ?
C8 H8 0.9500 . ?
C9 C10 1.409(2) . ?
C9 H9 0.9500 . ?
C10 H10 0.9500 . ?
C11 C12 1.3476(19) . ?
C11 C13 1.4649(18) . ?
C12 C19 1.4981(17) . ?
C12 C25 1.5371(18) . ?
C13 C14 1.3989(19) . ?
C13 C18 1.4053(19) . ?
C14 C15 1.386(2) . ?
C14 H14 0.9500 . ?
C15 C16 1.388(2) . ?
C15 H15 0.9500 . ?
C16 C17 1.387(2) . ?
C16 H16 0.9500 . ?
C17 C18 1.391(2) . ?
C17 H17 0.9500 . ?
C18 H18 0.9500 . ?
C19 C24 1.4009(18) . ?
C19 C20 1.4026(18) . ?
C20 C21 1.3872(19) . ?
C20 H20 0.9500 . ?
C21 C22 1.393(2) . ?
C21 H21 0.9500 . ?
C22 C23 1.386(2) . ?
C22 H22 0.9500 . ?
C23 C24 1.3934(19) . ?
C23 H23 0.9500 . ?
C24 H24 0.9500 . ?
C25 C26 1.4729(18) . ?
C25 H25 1.0000 . ?
C26 C27 1.3502(19) . ?
C26 H26 0.9500 . ?
C27 C28 1.4796(18) . ?
C27 C34 1.5126(18) . ?
C28 C33 1.3973(19) . ?
C28 C29 1.4100(19) . ?
C29 C30 1.387(2) . ?
C29 H29 0.9500 . ?
C30 C31 1.387(2) . ?
C30 H30 0.9500 . ?
C31 C32 1.383(2) . ?
C32 C33 1.391(2) . ?
C32 H32 0.9500 . ?
C33 H33 0.9500 . ?
C34 H34A 0.9800 . ?
C34 H34B 0.9800 . ?
C34 H34C 0.9800 . ?

loop_
_geom_torsion_atom_site_label_1
_geom_torsion_atom_site_label_2
_geom_torsion_atom_site_label_3
_geom_torsion_atom_site_label_4
_geom_torsion
_geom_torsion_site_symmetry_1
_geom_torsion_site_symmetry_2
_geom_torsion_site_symmetry_3
_geom_torsion_site_symmetry_4
_geom_torsion_publ_flag
C5 C1 C2 C3 -0.43(16) . . . . ?
Ti1 C1 C2 C3 -63.80(10) . . . . ?
C5 C1 C2 Ti1 63.37(10) . . . . ?
C1 C2 C3 C4 -0.41(17) . . . . ?
Ti1 C2 C3 C4 -65.16(10) . . . . ?
C1 C2 C3 Ti1 64.75(10) . . . . ?
C2 C3 C4 C5 1.09(17) . . . . ?
Ti1 C3 C4 C5 -65.35(10) . . . . ?
C2 C3 C4 Ti1 66.44(10) . . . . ?
C2 C1 C5 C4 1.11(16) . . . . ?
Ti1 C1 C5 C4 65.64(10) . . . . ?
C2 C1 C5 Ti1 -64.53(10) . . . . ?
C3 C4 C5 C1 -1.36(17) . . . . ?
Ti1 C4 C5 C1 -66.94(10) . . . . ?
C3 C4 C5 Ti1 65.58(11) . . . . ?
C10 C6 C7 C8 0.03(16) . . . . ?
Ti1 C6 C7 C8 -63.97(10) . . . . ?
C10 C6 C7 Ti1 64.00(10) . . . . ?
C6 C7 C8 C9 -0.64(16) . . . . ?
Ti1 C7 C8 C9 -65.91(10) . . . . ?
C6 C7 C8 Ti1 65.27(10) . . . . ?
C7 C8 C9 C10 1.00(17) . . . . ?
Ti1 C8 C9 C10 -65.27(10) . . . . ?
C7 C8 C9 Ti1 66.27(10) . . . . ?
C7 C6 C10 C9 0.59(16) . . . . ?
Ti1 C6 C10 C9 64.50(10) . . . . ?
C7 C6 C10 Ti1 -63.91(10) . . . . ?
C8 C9 C10 C6 -0.99(17) . . . . ?
Ti1 C9 C10 C6 -65.43(10) . . . . ?
C8 C9 C10 Ti1 64.45(10) . . . . ?
C13 C11 C12 C19 -1.0(2) . . . . ?
Ti1 C11 C12 C19 -170.76(11) . . . . ?
C13 C11 C12 C25 173.99(12) . . . . ?
Ti1 C11 C12 C25 4.23(11) . . . . ?
C13 C11 C12 Ti1 169.76(16) . . . . ?
C12 C11 C13 C14 -77.60(18) . . . . ?
Ti1 C11 C13 C14 86.95(17) . . . . ?
C12 C11 C13 C18 101.40(17) . . . . ?
Ti1 C11 C13 C18 -94.05(16) . . . . ?
C18 C13 C14 C15 0.6(2) . . . . ?
C11 C13 C14 C15 179.66(12) . . . . ?
C13 C14 C15 C16 -0.5(2) . . . . ?
C14 C15 C16 C17 -0.7(2) . . . . ?
C15 C16 C17 C18 1.7(2) . . . . ?
C16 C17 C18 C13 -1.5(2) . . . . ?
C14 C13 C18 C17 0.39(19) . . . . ?
C11 C13 C18 C17 -178.63(12) . . . . ?
C11 C12 C19 C24 162.90(13) . . . . ?
C25 C12 C19 C24 -12.01(17) . . . . ?
C11 C12 C19 C20 -16.7(2) . . . . ?
C25 C12 C19 C20 168.39(12) . . . . ?
C24 C19 C20 C21 -2.23(19) . . . . ?
C12 C19 C20 C21 177.38(12) . . . . ?
C19 C20 C21 C22 -0.1(2) . . . . ?
C20 C21 C22 C23 1.9(2) . . . . ?
C21 C22 C23 C24 -1.2(2) . . . . ?
C22 C23 C24 C19 -1.3(2) . . . . ?
C20 C19 C24 C23 2.93(19) . . . . ?
C12 C19 C24 C23 -176.69(12) . . . . ?
C11 C12 C25 C26 122.42(13) . . . . ?
C19 C12 C25 C26 -62.14(15) . . . . ?
Ti1 C12 C25 C26 126.52(11) . . . . ?
C11 C12 C25 Ti1 -4.10(11) . . . . ?
C19 C12 C25 Ti1 171.34(10) . . . . ?
C12 C25 C26 C27 164.41(12) . . . . ?
Ti1 C25 C26 C27 -94.91(15) . . . . ?
C25 C26 C27 C28 -176.16(12) . . . . ?
C25 C26 C27 C34 5.0(2) . . . . ?
C26 C27 C28 C33 -164.09(13) . . . . ?
C34 C27 C28 C33 14.75(18) . . . . ?
C26 C27 C28 C29 18.1(2) . . . . ?
C34 C27 C28 C29 -163.06(13) . . . . ?
C33 C28 C29 C30 0.0(2) . . . . ?
C27 C28 C29 C30 177.91(12) . . . . ?
C28 C29 C30 C31 -0.7(2) . . . . ?
C29 C30 C31 C32 1.0(2) . . . . ?
C29 C30 C31 Cl1 -177.53(11) . . . . ?
C30 C31 C32 C33 -0.7(2) . . . . ?
Cl1 C31 C32 C33 177.84(11) . . . . ?
C31 C32 C33 C28 0.1(2) . . . . ?
C29 C28 C33 C32 0.3(2) . . . . ?
C27 C28 C33 C32 -177.65(13) . . . . ?
